data_1541209
loop_
_publ_author_name
'Matkovic, T.'
'Schubert, K.'

_publ_section_title
;
 Kristallstruktur von Pd5 As UND Pd5 Ge
;
_journal_name_full 'Journal of the Less-Common Metals'
_journal_page_first P1
_journal_page_last P5
_journal_volume 58
_journal_year 1978
_chemical_formula_sum 'As Pd5'
_chemical_name_systematic 'Pd5 As'
_space_group_IT_number 5
_symmetry_space_group_name_Hall 'C 2y'
_symmetry_space_group_name_H-M 'C 1 2 1'
_cell_angle_alpha 90
_cell_angle_beta 98.99
_cell_angle_gamma 90
_cell_formula_units_Z 4
_cell_length_a 5.52
_cell_length_b 7.739
_cell_length_c 8.426
_cell_volume 355.531
_citation_journal_id_ASTM JCOMAH
_cod_data_source_file Matkovic_JCOMAH_1978_1275.cif
_cod_data_source_block As1Pd5
_cod_original_cell_volume 355.5309
_cod_original_formula_sum 'As1 Pd5'
_cod_database_code 1541209

loop_
_symmetry_equiv_pos_as_xyz
x,y,z
-x,y,-z
x+1/2,y+1/2,z
-x+1/2,y+1/2,-z

loop_
_atom_site_label
_atom_site_type_symbol
_atom_site_fract_x
_atom_site_fract_y
_atom_site_fract_z
_atom_site_occupancy
_atom_site_U_iso_or_equiv
Pd6 Pd 0 0.769 0.5 1 0.0
As1 As 0.272 0.479 0.285 1 0.0
Pd4 Pd 0.258 0.993 0.007 1 0.0
Pd5 Pd 0 0.133 0.5 1 0.0
Pd1 Pd 0.534 0.25 0.176 1 0.0
Pd2 Pd 0.54 0.731 0.174 1 0.0
Pd3 Pd 0.356 0.959 0.353 1 0.0
